data_1507670
loop_
_publ_author_name
'Margrey, Kaila A.'
'Chinn, Alex J.'
'Laws, Stephen W.'
'Pike, Robert D.'
'Scheerer, Jonathan R.'

_publ_section_title
;
 Efficient entry to the [2.2.2]-diazabicyclic ring system via
 diastereoselective domino reaction sequence.
;
_journal_issue 10
_journal_name_full 'Organic letters'
_journal_page_first 2458
_journal_page_last 2461
_journal_paper_doi 10.1021/ol3007056
_journal_volume 14
_journal_year 2012
_chemical_formula_moiety 'C23 H22 N2 O4'
_chemical_formula_sum 'C23 H22 N2 O4'
_chemical_formula_weight 390.43
_chemical_name_systematic
; 
 ? 
;
_space_group_IT_number 19
_symmetry_cell_setting orthorhombic
_symmetry_space_group_name_Hall 'P 2ac 2ab'
_symmetry_space_group_name_H-M 'P 21 21 21'
_atom_sites_solution_hydrogens geom
_atom_sites_solution_primary direct
_atom_sites_solution_secondary difmap
_audit_creation_method SHELXL-97
_cell_angle_alpha 90.00
_cell_angle_beta 90.00
_cell_angle_gamma 90.00
_cell_formula_units_Z 4
_cell_length_a 7.02190(10)
_cell_length_b 13.9420(2)
_cell_length_c 19.6816(3)
_cell_measurement_reflns_used 9075
_cell_measurement_temperature 100(2)
_cell_measurement_theta_max 68.12
_cell_measurement_theta_min 3.89
_cell_volume 1926.82(5)
_computing_cell_refinement 'SAINTPLUS (Bruker AXS, 2004)'
_computing_data_collection 'APEX2 (Bruker AXS, 2004)'
_computing_data_reduction SAINTPLUS
_computing_molecular_graphics 'ORTEP3 (Farrugia, 1997)'
_computing_publication_material 'SHELXL97 (Sheldrick, 1997)'
_computing_structure_refinement 'XSHELL (Bruker, 2004)'
_computing_structure_solution 'SHELXS97 (Sheldrick, 1997)'
_diffrn_ambient_temperature 100(2)
_diffrn_measured_fraction_theta_full 0.996
_diffrn_measured_fraction_theta_max 0.996
_diffrn_measurement_device_type 'Bruker SMART APEX II CCD'
_diffrn_measurement_method '\w and \y'
_diffrn_radiation_monochromator graphite
_diffrn_radiation_source 'fine-focus sealed tube'
_diffrn_radiation_type CuK\a
_diffrn_radiation_wavelength 1.54178
_diffrn_reflns_av_R_equivalents 0.0281
_diffrn_reflns_av_sigmaI/netI 0.0157
_diffrn_reflns_limit_h_max 7
_diffrn_reflns_limit_h_min -8
_diffrn_reflns_limit_k_max 16
_diffrn_reflns_limit_k_min -16
_diffrn_reflns_limit_l_max 23
_diffrn_reflns_limit_l_min -23
_diffrn_reflns_number 21116
_diffrn_reflns_theta_full 67.00
_diffrn_reflns_theta_max 67.00
_diffrn_reflns_theta_min 3.89
_diffrn_standards_number 0
_exptl_absorpt_coefficient_mu 0.757
_exptl_absorpt_correction_T_max 0.8161
_exptl_absorpt_correction_T_min 0.7830
_exptl_absorpt_correction_type numerical
_exptl_absorpt_process_details 'SADABS (Sheldrick, 2004)'
_exptl_crystal_colour colourless
_exptl_crystal_density_diffrn 1.346
_exptl_crystal_density_method 'not measured'
_exptl_crystal_description block
_exptl_crystal_F_000 824
_exptl_crystal_size_max 0.34
_exptl_crystal_size_mid 0.29
_exptl_crystal_size_min 0.28
_refine_diff_density_max 0.164
_refine_diff_density_min -0.150
_refine_diff_density_rms 0.028
_refine_ls_abs_structure_details 'Flack H D (1983), Acta Cryst. A39, 876-881'
_refine_ls_abs_structure_Flack -0.01(12)
_refine_ls_extinction_method none
_refine_ls_goodness_of_fit_ref 1.032
_refine_ls_hydrogen_treatment refall
_refine_ls_matrix_type full
_refine_ls_number_parameters 350
_refine_ls_number_reflns 3406
_refine_ls_number_restraints 0
_refine_ls_restrained_S_all 1.032
_refine_ls_R_factor_all 0.0239
_refine_ls_R_factor_gt 0.0238
_refine_ls_shift/su_max 0.001
_refine_ls_shift/su_mean 0.000
_refine_ls_structure_factor_coef Fsqd
_refine_ls_weighting_details 'calc w=1/[\s^2^(Fo^2^)+(0.0440P)^2^+0.2302P] where P=(Fo^2^+2Fc^2^)/3'
_refine_ls_weighting_scheme calc
_refine_ls_wR_factor_gt 0.0643
_refine_ls_wR_factor_ref 0.0644
_reflns_number_gt 3386
_reflns_number_total 3406
_reflns_threshold_expression >2sigma(I)
_cod_data_source_file ol3007056_si_003.cif
_cod_data_source_block p212121
_cod_depositor_comments 'Adding full bibliography for 1507669--1507672.cif.'
_cod_original_sg_symbol_H-M P2(1)2(1)2(1)
_cod_database_code 1507670

loop_
_symmetry_equiv_pos_as_xyz
'x, y, z'
'-x+1/2, -y, z+1/2'
'-x, y+1/2, -z+1/2'
'x+1/2, -y+1/2, -z'

loop_
_atom_site_label
_atom_site_type_symbol
_atom_site_fract_x
_atom_site_fract_y
_atom_site_fract_z
_atom_site_U_iso_or_equiv
_atom_site_adp_type
_atom_site_occupancy
_atom_site_symmetry_multiplicity
_atom_site_calc_flag
O1 O -0.16791(11) 0.13642(6) 0.82676(4) 0.02517(18) Uani 1 1 d
O2 O 0.48424(13) 0.20155(6) 0.93228(4) 0.02812(19) Uani 1 1 d
O3 O 0.31839(12) 0.26491(6) 0.73362(4) 0.02488(18) Uani 1 1 d
O4 O 0.17147(12) -0.16790(6) 0.88405(4) 0.02554(19) Uani 1 1 d
N1 N 0.14005(14) 0.18422(7) 0.80943(5) 0.0217(2) Uani 1 1 d
N2 N 0.22789(13) 0.09703(7) 0.93107(5) 0.0213(2) Uani 1 1 d
C1 C 0.00340(16) 0.12845(8) 0.83657(5) 0.0211(2) Uani 1 1 d
C2 C 0.09771(16) 0.05104(8) 0.88148(6) 0.0205(2) Uani 1 1 d
C3 C 0.34756(16) 0.15131(7) 0.90140(6) 0.0207(2) Uani 1 1 d
C4 C 0.33835(16) 0.15920(8) 0.82494(6) 0.0211(2) Uani 1 1 d
C5 C 0.44522(17) 0.23842(9) 0.78808(6) 0.0234(2) Uani 1 1 d
C6 C 0.13062(16) 0.26388(8) 0.76077(6) 0.0223(2) Uani 1 1 d
C7 C 0.07753(16) 0.35828(8) 0.79467(5) 0.0223(2) Uani 1 1 d
C8 C 0.18850(19) 0.43981(9) 0.78573(6) 0.0276(3) Uani 1 1 d
C9 C 0.1348(2) 0.52581(9) 0.81533(7) 0.0316(3) Uani 1 1 d
C10 C -0.0296(2) 0.53157(9) 0.85412(7) 0.0337(3) Uani 1 1 d
C11 C -0.1418(2) 0.45068(9) 0.86234(7) 0.0324(3) Uani 1 1 d
C12 C -0.08947(18) 0.36442(9) 0.83273(6) 0.0268(3) Uani 1 1 d
C13 C 0.4988(2) 0.18456(12) 1.00475(7) 0.0368(3) Uani 1 1 d
C14 C -0.05688(16) -0.00519(8) 0.91887(6) 0.0232(2) Uani 1 1 d
C15 C 0.01504(16) -0.07546(8) 0.97107(6) 0.0223(2) Uani 1 1 d
C16 C -0.02823(18) -0.06529(9) 1.03998(6) 0.0264(3) Uani 1 1 d
C17 C 0.03154(18) -0.13270(10) 1.08735(6) 0.0294(3) Uani 1 1 d
C18 C 0.13313(17) -0.21236(9) 1.06646(7) 0.0286(3) Uani 1 1 d
C19 C 0.17832(18) -0.22414(9) 0.99827(6) 0.0266(3) Uani 1 1 d
C20 C 0.12146(16) -0.15528(8) 0.95188(6) 0.0233(2) Uani 1 1 d
C21 C 0.37370(17) 0.05570(8) 0.79937(6) 0.0216(2) Uani 1 1 d
C22 C 0.21848(16) -0.00982(8) 0.83010(6) 0.0213(2) Uani 1 1 d
C23 C 0.30913(18) -0.09855(8) 0.86129(6) 0.0234(2) Uani 1 1 d
H5A H 0.563(2) 0.2162(9) 0.7689(7) 0.018(3) Uiso 1 1 d
H5B H 0.467(2) 0.2922(10) 0.8183(7) 0.024(3) Uiso 1 1 d
H6 H 0.044(2) 0.2480(9) 0.7241(7) 0.023(3) Uiso 1 1 d
H8 H 0.298(2) 0.4346(10) 0.7606(7) 0.028(4) Uiso 1 1 d
H9 H 0.208(3) 0.5826(12) 0.8081(8) 0.046(5) Uiso 1 1 d
H10 H -0.063(2) 0.5919(12) 0.8733(8) 0.039(4) Uiso 1 1 d
H11 H -0.254(2) 0.4514(11) 0.8916(8) 0.036(4) Uiso 1 1 d
H12 H -0.170(2) 0.3095(12) 0.8369(8) 0.037(4) Uiso 1 1 d
H13A H 0.379(2) 0.2012(11) 1.0263(8) 0.036(4) Uiso 1 1 d
H13B H 0.602(3) 0.2222(13) 1.0187(10) 0.049(5) Uiso 1 1 d
H13C H 0.526(3) 0.1144(13) 1.0121(9) 0.047(5) Uiso 1 1 d
H14A H -0.144(2) 0.0425(11) 0.9407(7) 0.033(4) Uiso 1 1 d
H14B H -0.129(2) -0.0405(10) 0.8859(7) 0.025(3) Uiso 1 1 d
H16 H -0.101(2) -0.0096(10) 1.0552(7) 0.029(4) Uiso 1 1 d
H17 H -0.002(2) -0.1225(10) 1.1376(8) 0.031(4) Uiso 1 1 d
H18 H 0.174(2) -0.2597(11) 1.1003(9) 0.042(4) Uiso 1 1 d
H19 H 0.244(2) -0.2792(10) 0.9817(8) 0.031(4) Uiso 1 1 d
H21A H 0.366(2) 0.0536(10) 0.7506(7) 0.024(3) Uiso 1 1 d
H21B H 0.501(2) 0.0378(10) 0.8138(7) 0.024(3) Uiso 1 1 d
H22 H 0.130(2) -0.0307(9) 0.7956(7) 0.020(3) Uiso 1 1 d
H23A H 0.3879(19) -0.1318(9) 0.8286(6) 0.017(3) Uiso 1 1 d
H23B H 0.393(2) -0.0813(10) 0.8987(7) 0.024(3) Uiso 1 1 d

loop_
_atom_site_aniso_label
_atom_site_aniso_U_11
_atom_site_aniso_U_22
_atom_site_aniso_U_33
_atom_site_aniso_U_23
_atom_site_aniso_U_13
_atom_site_aniso_U_12
O1 0.0188(4) 0.0265(4) 0.0302(4) 0.0008(3) -0.0008(3) 0.0013(3)
O2 0.0281(4) 0.0345(4) 0.0218(4) -0.0015(3) -0.0030(3) -0.0086(4)
O3 0.0215(4) 0.0328(4) 0.0204(4) 0.0040(3) 0.0019(3) 0.0017(3)
O4 0.0319(4) 0.0228(4) 0.0219(4) -0.0001(3) 0.0037(3) 0.0000(4)
N1 0.0193(5) 0.0229(4) 0.0230(5) 0.0023(4) 0.0001(4) 0.0030(4)
N2 0.0221(5) 0.0228(4) 0.0191(4) -0.0023(4) 0.0001(4) 0.0019(4)
C1 0.0215(6) 0.0209(5) 0.0209(5) -0.0026(4) 0.0004(4) 0.0019(5)
C2 0.0203(5) 0.0208(5) 0.0204(5) -0.0008(4) 0.0000(4) 0.0015(4)
C3 0.0202(5) 0.0210(5) 0.0208(5) -0.0037(4) 0.0000(4) 0.0011(4)
C4 0.0179(5) 0.0240(5) 0.0212(5) -0.0003(4) -0.0006(4) 0.0016(4)
C5 0.0193(6) 0.0271(6) 0.0238(5) 0.0020(5) 0.0004(5) 0.0023(5)
C6 0.0205(5) 0.0266(5) 0.0200(5) 0.0028(5) -0.0003(4) 0.0006(5)
C7 0.0230(6) 0.0263(6) 0.0175(5) 0.0044(4) -0.0037(4) 0.0018(5)
C8 0.0249(6) 0.0305(6) 0.0273(6) 0.0049(5) -0.0027(5) -0.0011(5)
C9 0.0340(7) 0.0253(6) 0.0354(7) 0.0045(5) -0.0112(5) -0.0019(5)
C10 0.0463(8) 0.0267(6) 0.0280(6) -0.0011(5) -0.0053(6) 0.0083(6)
C11 0.0383(7) 0.0324(6) 0.0264(6) 0.0020(5) 0.0046(6) 0.0072(6)
C12 0.0284(6) 0.0258(6) 0.0261(6) 0.0046(5) 0.0012(5) 0.0027(5)
C13 0.0383(8) 0.0493(8) 0.0228(6) -0.0016(6) -0.0074(6) -0.0130(7)
C14 0.0209(5) 0.0229(5) 0.0258(6) -0.0008(5) 0.0024(5) 0.0010(5)
C15 0.0203(5) 0.0231(5) 0.0236(6) 0.0003(5) 0.0001(4) -0.0032(5)
C16 0.0262(6) 0.0269(6) 0.0261(6) -0.0039(5) 0.0035(5) -0.0049(5)
C17 0.0286(6) 0.0379(6) 0.0218(6) -0.0007(5) 0.0013(5) -0.0073(5)
C18 0.0233(6) 0.0355(6) 0.0271(6) 0.0071(5) -0.0018(5) -0.0027(5)
C19 0.0236(5) 0.0271(6) 0.0290(6) 0.0034(5) 0.0009(5) 0.0001(5)
C20 0.0215(6) 0.0267(6) 0.0217(5) -0.0009(4) 0.0005(4) -0.0030(5)
C21 0.0205(6) 0.0257(6) 0.0185(5) -0.0013(4) 0.0010(4) 0.0028(5)
C22 0.0220(6) 0.0239(5) 0.0181(5) -0.0024(4) -0.0006(4) 0.0009(5)
C23 0.0254(6) 0.0239(5) 0.0208(5) 0.0000(5) 0.0023(5) 0.0037(5)

loop_
_atom_type_symbol
_atom_type_description
_atom_type_scat_dispersion_real
_atom_type_scat_dispersion_imag
_atom_type_scat_source
C C 0.0181 0.0091 'International Tables Vol C Tables 4.2.6.8 and 6.1.1.4'
H H 0.0000 0.0000 'International Tables Vol C Tables 4.2.6.8 and 6.1.1.4'
N N 0.0311 0.0180 'International Tables Vol C Tables 4.2.6.8 and 6.1.1.4'
O O 0.0492 0.0322 'International Tables Vol C Tables 4.2.6.8 and 6.1.1.4'

loop_
_geom_angle_atom_site_label_1
_geom_angle_atom_site_label_2
_geom_angle_atom_site_label_3
_geom_angle
C3 O2 C13 114.41(10)
C6 O3 C5 106.90(8)
C20 O4 C23 112.54(9)
C1 N1 C4 117.18(9)
C1 N1 C6 131.60(10)
C4 N1 C6 110.99(9)
C3 N2 C2 111.22(9)
O1 C1 N1 125.88(11)
O1 C1 C2 125.14(11)
N1 C1 C2 108.98(9)
N2 C2 C14 110.05(9)
N2 C2 C1 109.81(9)
C14 C2 C1 109.24(9)
N2 C2 C22 108.96(9)
C14 C2 C22 114.64(9)
C1 C2 C22 103.94(9)
N2 C3 O2 125.29(10)
N2 C3 C4 118.19(10)
O2 C3 C4 116.51(9)
N1 C4 C3 105.38(9)
N1 C4 C5 101.33(9)
C3 C4 C5 120.49(10)
N1 C4 C21 107.82(9)
C3 C4 C21 104.43(9)
C5 C4 C21 116.30(10)
O3 C5 C4 103.65(9)
O3 C5 H5A 108.8(8)
C4 C5 H5A 112.2(8)
O3 C5 H5B 110.9(8)
C4 C5 H5B 110.4(8)
H5A C5 H5B 110.7(12)
O3 C6 N1 102.18(9)
O3 C6 C7 112.51(10)
N1 C6 C7 112.28(9)
O3 C6 H6 107.8(8)
N1 C6 H6 109.9(8)
C7 C6 H6 111.7(8)
C8 C7 C12 119.32(11)
C8 C7 C6 120.97(11)
C12 C7 C6 119.65(11)
C9 C8 C7 120.15(12)
C9 C8 H8 121.6(9)
C7 C8 H8 118.3(9)
C8 C9 C10 120.55(13)
C8 C9 H9 120.6(11)
C10 C9 H9 118.8(10)
C9 C10 C11 119.39(13)
C9 C10 H10 118.5(10)
C11 C10 H10 122.1(10)
C12 C11 C10 120.43(13)
C12 C11 H11 118.1(9)
C10 C11 H11 121.3(9)
C11 C12 C7 120.15(12)
C11 C12 H12 120.2(10)
C7 C12 H12 119.6(10)
O2 C13 H13A 109.2(10)
O2 C13 H13B 104.6(12)
H13A C13 H13B 114.1(14)
O2 C13 H13C 108.3(10)
H13A C13 H13C 109.5(14)
H13B C13 H13C 110.8(15)
C15 C14 C2 115.08(10)
C15 C14 H14A 110.1(8)
C2 C14 H14A 107.4(9)
C15 C14 H14B 107.7(8)
C2 C14 H14B 108.2(8)
H14A C14 H14B 108.1(12)
C20 C15 C16 117.46(11)
C20 C15 C14 120.96(11)
C16 C15 C14 121.54(11)
C17 C16 C15 121.15(12)
C17 C16 H16 119.3(9)
C15 C16 H16 119.5(9)
C18 C17 C16 120.00(11)
C18 C17 H17 121.1(8)
C16 C17 H17 118.9(8)
C17 C18 C19 120.01(12)
C17 C18 H18 119.4(10)
C19 C18 H18 120.6(10)
C20 C19 C18 119.32(12)
C20 C19 H19 118.2(9)
C18 C19 H19 122.4(9)
C19 C20 O4 118.20(10)
C19 C20 C15 122.02(11)
O4 C20 C15 119.78(10)
C22 C21 C4 108.09(9)
C22 C21 H21A 109.5(8)
C4 C21 H21A 110.1(8)
C22 C21 H21B 112.5(8)
C4 C21 H21B 107.0(8)
H21A C21 H21B 109.5(12)
C23 C22 C21 110.10(9)
C23 C22 C2 113.95(9)
C21 C22 C2 108.29(9)
C23 C22 H22 108.0(8)
C21 C22 H22 111.0(8)
C2 C22 H22 105.5(8)
O4 C23 C22 113.03(10)
O4 C23 H23A 105.6(8)
C22 C23 H23A 111.2(7)
O4 C23 H23B 109.7(8)
C22 C23 H23B 111.0(8)
H23A C23 H23B 106.0(11)

loop_
_geom_bond_atom_site_label_1
_geom_bond_atom_site_label_2
_geom_bond_distance
O1 C1 1.2234(15)
O2 C3 1.3346(14)
O2 C13 1.4495(15)
O3 C6 1.4227(14)
O3 C5 1.4418(14)
O4 C20 1.3915(14)
O4 C23 1.4387(14)
N1 C1 1.3455(15)
N1 C4 1.4676(14)
N1 C6 1.4681(15)
N2 C3 1.2727(15)
N2 C2 1.4831(15)
C1 C2 1.5443(15)
C2 C14 1.5279(16)
C2 C22 1.5689(15)
C3 C4 1.5102(15)
C4 C5 1.5197(16)
C4 C21 1.5483(15)
C5 H5A 0.959(15)
C5 H5B 0.969(15)
C6 C7 1.5220(16)
C6 H6 0.971(15)
C7 C8 1.3893(18)
C7 C12 1.3941(17)
C8 C9 1.3853(19)
C8 H8 0.916(16)
C9 C10 1.386(2)
C9 H9 0.954(18)
C10 C11 1.385(2)
C10 H10 0.952(17)
C11 C12 1.3860(18)
C11 H11 0.977(16)
C12 H12 0.955(17)
C13 H13A 0.974(17)
C13 H13B 0.93(2)
C13 H13C 1.007(18)
C14 C15 1.5068(16)
C14 H14A 0.999(16)
C14 H14B 0.958(15)
C15 C20 1.3927(16)
C15 C16 1.3971(17)
C16 C17 1.3887(18)
C16 H16 0.977(15)
C17 C18 1.3825(19)
C17 H17 1.027(16)
C18 C19 1.3889(18)
C18 H18 0.980(17)
C19 C20 1.3838(17)
C19 H19 0.955(15)
C21 C22 1.5454(16)
C21 H21A 0.962(14)
C21 H21B 0.968(16)
C22 C23 1.5207(15)
C22 H22 0.967(14)
C23 H23A 0.967(14)
C23 H23B 0.972(15)

loop_
_geom_torsion_atom_site_label_1
_geom_torsion_atom_site_label_2
_geom_torsion_atom_site_label_3
_geom_torsion_atom_site_label_4
_geom_torsion
C4 N1 C1 O1 -176.80(11)
C6 N1 C1 O1 -2.83(19)
C4 N1 C1 C2 2.23(13)
C6 N1 C1 C2 176.20(11)
C3 N2 C2 C14 -174.11(9)
C3 N2 C2 C1 -53.82(12)
C3 N2 C2 C22 59.40(11)
O1 C1 C2 N2 -128.19(11)
N1 C1 C2 N2 52.77(12)
O1 C1 C2 C14 -7.42(15)
N1 C1 C2 C14 173.54(9)
O1 C1 C2 C22 115.38(12)
N1 C1 C2 C22 -63.66(11)
C2 N2 C3 O2 -179.19(10)
C2 N2 C3 C4 -0.22(13)
C13 O2 C3 N2 4.59(17)
C13 O2 C3 C4 -174.40(11)
C1 N1 C4 C3 -51.99(12)
C6 N1 C4 C3 132.84(9)
C1 N1 C4 C5 -178.28(9)
C6 N1 C4 C5 6.55(12)
C1 N1 C4 C21 59.11(12)
C6 N1 C4 C21 -116.07(10)
N2 C3 C4 N1 52.70(13)
O2 C3 C4 N1 -128.23(10)
N2 C3 C4 C5 166.19(10)
O2 C3 C4 C5 -14.74(15)
N2 C3 C4 C21 -60.78(13)
O2 C3 C4 C21 118.29(10)
C6 O3 C5 C4 39.94(11)
N1 C4 C5 O3 -27.12(11)
C3 C4 C5 O3 -142.71(10)
C21 C4 C5 O3 89.44(11)
C5 O3 C6 N1 -34.80(11)
C5 O3 C6 C7 85.82(11)
C1 N1 C6 O3 -157.60(11)
C4 N1 C6 O3 16.65(12)
C1 N1 C6 C7 81.62(15)
C4 N1 C6 C7 -104.13(11)
O3 C6 C7 C8 12.72(15)
N1 C6 C7 C8 127.34(11)
O3 C6 C7 C12 -170.27(10)
N1 C6 C7 C12 -55.65(14)
C12 C7 C8 C9 1.03(18)
C6 C7 C8 C9 178.05(11)
C7 C8 C9 C10 0.04(19)
C8 C9 C10 C11 -0.91(19)
C9 C10 C11 C12 0.7(2)
C10 C11 C12 C7 0.38(19)
C8 C7 C12 C11 -1.24(17)
C6 C7 C12 C11 -178.30(11)
N2 C2 C14 C15 -52.37(13)
C1 C2 C14 C15 -172.99(9)
C22 C2 C14 C15 70.85(13)
C2 C14 C15 C20 -65.68(14)
C2 C14 C15 C16 116.82(12)
C20 C15 C16 C17 -0.48(17)
C14 C15 C16 C17 177.11(11)
C15 C16 C17 C18 -1.04(19)
C16 C17 C18 C19 1.13(19)
C17 C18 C19 C20 0.31(18)
C18 C19 C20 O4 178.86(11)
C18 C19 C20 C15 -1.91(18)
C23 O4 C20 C19 -111.38(11)
C23 O4 C20 C15 69.37(13)
C16 C15 C20 C19 1.97(17)
C14 C15 C20 C19 -175.64(11)
C16 C15 C20 O4 -178.82(10)
C14 C15 C20 O4 3.58(16)
N1 C4 C21 C22 -53.18(11)
C3 C4 C21 C22 58.55(11)
C5 C4 C21 C22 -166.08(9)
C4 C21 C22 C23 -131.14(10)
C4 C21 C22 C2 -5.95(12)
N2 C2 C22 C23 69.42(12)
C14 C2 C22 C23 -54.38(13)
C1 C2 C22 C23 -173.55(9)
N2 C2 C22 C21 -53.46(11)
C14 C2 C22 C21 -177.26(9)
C1 C2 C22 C21 63.56(11)
C20 O4 C23 C22 -91.94(11)
C21 C22 C23 O4 -173.40(9)
C2 C22 C23 O4 64.72(12)

loop_
_cod_related_entry_id
_cod_related_entry_database
_cod_related_entry_code
1 ChemSpider 30651880
